data_2108027
loop_
_publ_author_name
'Fabrykiewicz, P.'
'Stekiel, M.'
'Sosnowska, I.'
'Przenios\/lo, R.'

_publ_section_title
;
 Deformations of the \a-Fe~2~O~3~ rhombohedral lattice across the N\'eel
 temperature
;
_journal_coeditor_code DQ5016
_journal_issue 1
_journal_name_full 'Acta Crystallographica Section B'
_journal_page_first 27
_journal_page_last 32
_journal_paper_doi 10.1107/S2052520616017935
_journal_volume 73
_journal_year 2017
_chemical_formula_sum 'Fe2 O3'
_chemical_formula_weight 159.7
_chemical_name_common hematite
_space_group_IT_number 15
_symmetry_cell_setting monoclinic
_symmetry_Int_Tables_number 15
_symmetry_space_group_name_Hall '-C 2yc'
_symmetry_space_group_name_H-M 'C 1 2/c 1'
_cell_angle_alpha 90
_cell_angle_beta 162.4043(3)
_cell_angle_gamma 90
_cell_formula_units_Z 4
_cell_length_a 9.61865(9)
_cell_length_b 5.03554(3)
_cell_length_c 13.75158(13)
_cell_measurement_reflns_used 935
_cell_measurement_temperature 293
_cell_measurement_theta_max 30.0
_cell_measurement_theta_min 5.0
_cell_volume 201.349(4)
_diffrn_ambient_temperature 293
_diffrn_radiation_probe x-ray
_diffrn_radiation_type synchrotron
_diffrn_radiation_wavelength 0.40086
_exptl_crystal_density_diffrn 5.2679
_exptl_crystal_F_000 304
_pd_meas_2theta_range_inc 0.001
_pd_meas_2theta_range_max 48.004
_pd_meas_2theta_range_min 5.000
_pd_meas_number_of_points 43005
_pd_proc_2theta_range_inc 0.001
_pd_proc_2theta_range_max 29.999
_pd_proc_2theta_range_min 5
_pd_proc_ls_background_function '5 Legendre polynoms'
_pd_proc_ls_pref_orient_corr none
_pd_proc_ls_profile_function Pseudo-Voigt
_pd_proc_ls_prof_R_factor 0.0969
_pd_proc_ls_prof_wR_expected 0.0942
_pd_proc_ls_prof_wR_factor 0.1294
_refine_ls_goodness_of_fit_all 1.37
_refine_ls_number_constraints 0
_refine_ls_number_parameters 21
_refine_ls_number_restraints 0
_refine_ls_R_factor_all 0.0317
_refine_ls_R_factor_gt 0.0210
_refine_ls_shift/su_max 0.0245
_refine_ls_shift/su_mean 0.0074
_refine_ls_weighting_scheme sigma
_refine_ls_wR_factor_all 0.0316
_refine_ls_wR_factor_gt 0.0294
_cod_data_source_file dq5016sup1.cif
_cod_data_source_block I
_cod_depositor_comments
;
The following automatic conversions were performed:

'_diffrn_radiation_probe' value 'X-ray' changed to 'x-ray' according
to
/usr/data/users/saulius/crontab/automatic-downloads/rss-feeds/IUCr/lib/dictionaries/cif_core.dic
dictionary named 'cif_core.dic' version 2.4.2 from 2011-04-26.

Automatic conversion script
Id: cif_fix_values 4268 2015-11-12 08:31:59Z antanas 

 Adding full bibliography for 2108027--2108028.cif.
;
_cod_original_cell_volume 201.348(4)
_cod_database_code 2108027
_cod_database_fobs_code 2108027

loop_
_space_group_symop_id
_space_group_symop_operation_xyz
1 x,y,z
2 -x,y,-z+1/2
3 -x,-y,-z
4 x,-y,z+1/2
5 x+1/2,y+1/2,z
6 -x+1/2,y+1/2,-z+1/2
7 -x+1/2,-y+1/2,-z
8 x+1/2,-y+1/2,z+1/2

loop_
_atom_site_label
_atom_site_type_symbol
_atom_site_fract_x
_atom_site_fract_y
_atom_site_fract_z
_atom_site_adp_type
_atom_site_U_iso_or_equiv
_atom_site_site_symmetry_multiplicity
_atom_site_occupancy
_atom_site_calc_flag
Fe1 Fe 0 0 0.14473(3) Uiso 0.0033 8 1 d
O1 O 0 0.309(3) 0.25 Uiso 0.0005 4 1 d
O2 O -0.449(2) -0.156(2) -0.050(2) Uiso 0.0005 8 1 d

loop_
_atom_type_symbol
_atom_type_scat_dispersion_real
_atom_type_scat_dispersion_imag
_atom_type_scat_source
Fe 0.1893 0.2910 'International Tables Vol C tables 4.2.6.8 and 6.1.1.1'
O 0.0016 0.0017 'International Tables Vol C tables 4.2.6.8 and 6.1.1.1'
